data_2204482
loop_
_publ_author_name
'Shang Shan'
'Wei-Xiao Hu'
'Duan-Jun Xu'

_publ_section_title
;
 3,4-Dimethoxybenzaldehyde 4-nitrophenylhydrazone
;
_journal_issue 11
_journal_name_full 'Acta Crystallographica Section E'
_journal_page_first o2059
_journal_page_last o2061
_journal_paper_doi 10.1107/S1600536804026145
_journal_volume 60
_journal_year 2004
_chemical_formula_iupac 'C15 H15 N3 O4'
_chemical_formula_moiety 'C15 H15 N3 O4'
_chemical_formula_sum 'C15 H15 N3 O4'
_chemical_formula_weight 301.30
_chemical_name_systematic
;
3,4-Dimethoxybenzaldehyde 4-nitrophenylhydrazone
;
_space_group_IT_number 76
_symmetry_cell_setting tetragonal
_symmetry_space_group_name_Hall 'P 4w'
_symmetry_space_group_name_H-M 'P 41'
_atom_sites_solution_hydrogens geom
_atom_sites_solution_primary direct
_atom_sites_solution_secondary difmap
_audit_creation_method SHELXL-97
_cell_angle_alpha 90.00
_cell_angle_beta 90.00
_cell_angle_gamma 90.00
_cell_formula_units_Z 4
_cell_length_a 7.7618(12)
_cell_length_b 7.7618(12)
_cell_length_c 24.3500(17)
_cell_measurement_reflns_used 11397
_cell_measurement_temperature 295(2)
_cell_measurement_theta_max 27.0
_cell_measurement_theta_min 3.0
_cell_volume 1467.0(3)
_computing_cell_refinement PROCESS-AUTO
_computing_data_collection 'PROCESS-AUTO (Rigaku, 1998)'
_computing_data_reduction 'CrystalStructure (Rigaku/MSC, 2002)'
_computing_molecular_graphics 'ORTEP-3 for Windows (Farrugia, 1997) and XP (Siemens, 1994)'
_computing_publication_material 'WinGX (Farrugia, 1999)'
_computing_structure_refinement 'SHELXL97 (Sheldrick, 1997)'
_computing_structure_solution 'SIR92 (Altomare et al., 1993)'
_diffrn_ambient_temperature 295(2)
_diffrn_detector_area_resol_mean 10.00
_diffrn_measured_fraction_theta_full 1.00
_diffrn_measured_fraction_theta_max 1.00
_diffrn_measurement_device_type 'Rigaku R-AXIS RAPID'
_diffrn_measurement_method \w
_diffrn_radiation_monochromator graphite
_diffrn_radiation_source 'fine-focus sealed tube'
_diffrn_radiation_type MoK\a
_diffrn_radiation_wavelength 0.71073
_diffrn_reflns_av_R_equivalents 0.035
_diffrn_reflns_av_sigmaI/netI 0.015
_diffrn_reflns_limit_h_max 10
_diffrn_reflns_limit_h_min -10
_diffrn_reflns_limit_k_max 9
_diffrn_reflns_limit_k_min -10
_diffrn_reflns_limit_l_max 29
_diffrn_reflns_limit_l_min -31
_diffrn_reflns_number 13519
_diffrn_reflns_theta_full 27.3
_diffrn_reflns_theta_max 27.3
_diffrn_reflns_theta_min 2.6
_diffrn_standards_decay_% 0
_diffrn_standards_interval_count 0
_diffrn_standards_interval_time 0
_diffrn_standards_number 0
_exptl_absorpt_coefficient_mu 0.101
_exptl_absorpt_correction_type none
_exptl_absorpt_process_details none
_exptl_crystal_colour yellow
_exptl_crystal_density_diffrn 1.364
_exptl_crystal_density_method 'not measured'
_exptl_crystal_description prism
_exptl_crystal_F_000 632
_exptl_crystal_size_max 0.40
_exptl_crystal_size_mid 0.24
_exptl_crystal_size_min 0.20
_refine_diff_density_max 0.11
_refine_diff_density_min -0.13
_refine_ls_abs_structure_details 'Flack (1983)'
_refine_ls_abs_structure_Flack 10(10)
_refine_ls_extinction_method none
_refine_ls_goodness_of_fit_ref 1.131
_refine_ls_hydrogen_treatment constr
_refine_ls_matrix_type full
_refine_ls_number_parameters 199
_refine_ls_number_reflns 1684
_refine_ls_number_restraints 1
_refine_ls_restrained_S_all 1.130
_refine_ls_R_factor_all 0.054
_refine_ls_R_factor_gt 0.041
_refine_ls_shift/su_max 0.000
_refine_ls_shift/su_mean 0.000
_refine_ls_structure_factor_coef Fsqd
_refine_ls_weighting_details 'calc w = 1/[\s^2^(Fo^2^)+(0.0368P)^2^+0.1321P] where P = (Fo^2^+2Fc^2^)/3'
_refine_ls_weighting_scheme calc
_refine_ls_wR_factor_gt 0.082
_refine_ls_wR_factor_ref 0.087
_reflns_number_gt 1399
_reflns_number_total 1684
_reflns_threshold_expression I>2\s(I)
_cod_data_source_file cv6396.cif
_cod_data_source_block I
_cod_database_code 2204482
_cod_database_fobs_code 2204482

loop_
_symmetry_equiv_pos_as_xyz
'x, y, z'
'-x, -y, z+1/2'
'-y, x, z+1/4'
'y, -x, z+3/4'

loop_
_atom_site_label
_atom_site_fract_x
_atom_site_fract_y
_atom_site_fract_z
_atom_site_U_iso_or_equiv
_atom_site_adp_type
_atom_site_calc_flag
_atom_site_refinement_flags
_atom_site_occupancy
_atom_site_type_symbol
O1 1.1219(4) 1.3403(3) 0.49443(12) 0.0994(8) Uani d . 1 O
O2 1.0046(4) 1.2624(3) 0.57067(11) 0.1010(9) Uani d . 1 O
O3 0.4702(3) 0.1171(2) 0.59674(7) 0.0636(5) Uani d . 1 O
O4 0.3739(3) -0.1545(2) 0.54727(8) 0.0617(5) Uani d . 1 O
N1 1.0434(4) 1.2361(4) 0.52231(12) 0.0720(7) Uani d . 1 N
N2 0.8234(3) 0.6292(3) 0.42289(9) 0.0566(6) Uani d . 1 N
H2A 0.8437 0.6148 0.3885 0.068 Uiso calc R 1 H
N3 0.7335(3) 0.5088(3) 0.45134(8) 0.0521(5) Uani d . 1 N
C1 0.9926(3) 1.0748(4) 0.49763(11) 0.0541(7) Uani d . 1 C
C2 0.9004(3) 0.9568(4) 0.52814(11) 0.0575(7) Uani d . 1 C
H2 0.8753 0.9795 0.5648 0.069 Uiso calc R 1 H
C3 0.8461(3) 0.8065(4) 0.50455(10) 0.0534(6) Uani d . 1 C
H3 0.7856 0.7263 0.5254 0.064 Uiso calc R 1 H
C4 0.8812(3) 0.7726(3) 0.44891(10) 0.0490(6) Uani d . 1 C
C5 0.9784(3) 0.8928(3) 0.41938(11) 0.0548(6) Uani d . 1 C
H5 1.0063 0.8704 0.3829 0.066 Uiso calc R 1 H
C6 1.0329(4) 1.0421(4) 0.44305(12) 0.0565(7) Uani d . 1 C
H6 1.0965 1.1215 0.4229 0.068 Uiso calc R 1 H
C7 0.6882(3) 0.3720(4) 0.42631(10) 0.0527(6) Uani d . 1 C
H7 0.7141 0.3584 0.3893 0.063 Uiso calc R 1 H
C8 0.5960(3) 0.2367(3) 0.45544(10) 0.0476(6) Uani d . 1 C
C9 0.5706(3) 0.2494(3) 0.51243(10) 0.0460(6) Uani d . 1 C
H9 0.6058 0.3482 0.5309 0.055 Uiso calc R 1 H
C10 0.4948(3) 0.1185(3) 0.54094(9) 0.0457(6) Uani d . 1 C
C11 0.4413(3) -0.0304(3) 0.51354(10) 0.0473(6) Uani d . 1 C
C12 0.4615(3) -0.0433(3) 0.45761(10) 0.0529(6) Uani d . 1 C
H12 0.4230 -0.1408 0.4391 0.063 Uiso calc R 1 H
C13 0.5398(3) 0.0898(4) 0.42889(10) 0.0538(6) Uani d . 1 C
H13 0.5546 0.0800 0.3911 0.065 Uiso calc R 1 H
C14 0.5109(5) 0.2697(4) 0.62573(12) 0.0842(11) Uani d . 1 C
H14A 0.4882 0.2531 0.6641 0.126 Uiso calc R 1 H
H14B 0.4416 0.3628 0.6121 0.126 Uiso calc R 1 H
H14C 0.6305 0.2966 0.6206 0.126 Uiso calc R 1 H
C15 0.3152(4) -0.3117(4) 0.52277(13) 0.0680(8) Uani d . 1 C
H15A 0.2710 -0.3866 0.5508 0.102 Uiso calc R 1 H
H15B 0.4095 -0.3670 0.5044 0.102 Uiso calc R 1 H
H15C 0.2258 -0.2867 0.4967 0.102 Uiso calc R 1 H

loop_
_atom_site_aniso_label
_atom_site_aniso_U_11
_atom_site_aniso_U_22
_atom_site_aniso_U_33
_atom_site_aniso_U_12
_atom_site_aniso_U_13
_atom_site_aniso_U_23
O1 0.112(2) 0.0787(16) 0.107(2) -0.0272(15) 0.0052(16) -0.0065(15)
O2 0.152(3) 0.0870(17) 0.0639(14) -0.0032(16) -0.0100(16) -0.0169(13)
O3 0.0926(14) 0.0572(11) 0.0410(9) -0.0150(10) 0.0099(10) -0.0025(8)
O4 0.0760(13) 0.0531(10) 0.0560(10) -0.0142(9) -0.0003(10) 0.0003(9)
N1 0.0725(17) 0.0696(16) 0.0739(18) 0.0063(14) -0.0149(14) -0.0059(15)
N2 0.0656(14) 0.0632(14) 0.0410(11) -0.0077(11) 0.0148(10) 0.0034(11)
N3 0.0489(12) 0.0633(14) 0.0441(11) 0.0003(11) 0.0058(9) 0.0067(11)
C1 0.0470(14) 0.0605(16) 0.0548(17) 0.0071(12) -0.0085(12) -0.0013(13)
C2 0.0515(15) 0.0792(19) 0.0419(13) 0.0079(14) -0.0023(12) -0.0010(13)
C3 0.0487(14) 0.0697(17) 0.0418(13) -0.0009(13) 0.0039(11) 0.0075(13)
C4 0.0414(13) 0.0583(15) 0.0472(14) 0.0061(11) 0.0030(11) 0.0043(12)
C5 0.0541(15) 0.0638(17) 0.0465(14) 0.0039(13) 0.0117(12) 0.0055(13)
C6 0.0515(15) 0.0596(17) 0.0584(15) 0.0014(12) 0.0053(13) 0.0099(13)
C7 0.0533(15) 0.0662(17) 0.0384(12) 0.0026(13) 0.0039(11) 0.0036(12)
C8 0.0433(13) 0.0566(15) 0.0427(12) 0.0070(11) -0.0027(11) 0.0029(11)
C9 0.0480(13) 0.0464(13) 0.0434(12) 0.0018(11) -0.0005(11) -0.0021(11)
C10 0.0483(14) 0.0503(14) 0.0383(12) 0.0057(11) 0.0009(11) -0.0007(11)
C11 0.0420(12) 0.0502(14) 0.0498(13) 0.0012(11) -0.0021(11) 0.0034(11)
C12 0.0524(15) 0.0565(16) 0.0497(15) -0.0032(12) -0.0079(12) -0.0091(12)
C13 0.0554(16) 0.0701(18) 0.0359(12) 0.0045(13) -0.0032(11) -0.0049(12)
C14 0.140(3) 0.071(2) 0.0418(15) -0.019(2) 0.0133(18) -0.0100(14)
C15 0.0734(19) 0.0533(16) 0.077(2) -0.0067(14) -0.0109(16) -0.0008(15)

loop_
_atom_type_symbol
_atom_type_description
_atom_type_scat_dispersion_real
_atom_type_scat_dispersion_imag
_atom_type_scat_source
C C 0.0033 0.0000 'International Tables Vol C Tables 4.2.6.8 and 6.1.1.4'
H H 0.0000 0.0000 'International Tables Vol C Tables 4.2.6.8 and 6.1.1.4'
N N 0.0061 0.0000 'International Tables Vol C Tables 4.2.6.8 and 6.1.1.4'
O O 0.0106 0.0000 'International Tables Vol C Tables 4.2.6.8 and 6.1.1.4'

loop_
_geom_angle_atom_site_label_1
_geom_angle_atom_site_label_2
_geom_angle_atom_site_label_3
_geom_angle
C10 O3 C14 117.2(2)
C11 O4 C15 118.1(2)
O1 N1 O2 122.9(3)
O1 N1 C1 118.7(3)
O2 N1 C1 118.4(3)
C4 N2 N3 119.8(2)
C4 N2 H2A 120.1
N3 N2 H2A 120.1
C7 N3 N2 118.2(2)
C2 C1 C6 120.7(3)
C2 C1 N1 119.5(3)
C6 C1 N1 119.7(3)
C3 C2 C1 120.0(3)
C3 C2 H2 120.0
C1 C2 H2 120.0
C2 C3 C4 120.3(2)
C2 C3 H3 119.8
C4 C3 H3 119.8
N2 C4 C5 119.0(2)
N2 C4 C3 122.6(2)
C5 C4 C3 118.3(2)
C6 C5 C4 121.2(3)
C6 C5 H5 119.4
C4 C5 H5 119.4
C5 C6 C1 119.4(3)
C5 C6 H6 120.3
C1 C6 H6 120.3
N3 C7 C8 120.3(2)
N3 C7 H7 119.9
C8 C7 H7 119.9
C13 C8 C9 118.4(2)
C13 C8 C7 121.5(2)
C9 C8 C7 120.0(2)
C10 C9 C8 120.7(2)
C10 C9 H9 119.6
C8 C9 H9 119.6
C9 C10 O3 124.7(2)
C9 C10 C11 120.1(2)
O3 C10 C11 115.1(2)
O4 C11 C12 125.9(2)
O4 C11 C10 114.1(2)
C12 C11 C10 120.0(2)
C11 C12 C13 119.7(2)
C11 C12 H12 120.2
C13 C12 H12 120.2
C8 C13 C12 121.1(2)
C8 C13 H13 119.4
C12 C13 H13 119.4
O3 C14 H14A 109.5
O3 C14 H14B 109.5
H14A C14 H14B 109.5
O3 C14 H14C 109.5
H14A C14 H14C 109.5
H14B C14 H14C 109.5
O4 C15 H15A 109.5
O4 C15 H15B 109.5
H15A C15 H15B 109.5
O4 C15 H15C 109.5
H15A C15 H15C 109.5
H15B C15 H15C 109.5

loop_
_geom_bond_atom_site_label_1
_geom_bond_atom_site_label_2
_geom_bond_distance
_geom_bond_publ_flag
O1 N1 1.220(3) ?
O2 N1 1.232(4) ?
O3 C10 1.372(3) ?
O3 C14 1.414(4) ?
O4 C11 1.370(3) ?
O4 C15 1.432(3) ?
N1 C1 1.443(4) y
N2 C4 1.357(3) y
N2 N3 1.357(3) ?
N2 H2A 0.8600 ?
N3 C7 1.274(3) y
C1 C2 1.379(4) y
C1 C6 1.389(4) y
C2 C3 1.367(4) y
C2 H2 0.9300 ?
C3 C4 1.407(4) y
C3 H3 0.9300 ?
C4 C5 1.399(4) y
C5 C6 1.362(4) y
C5 H5 0.9300 ?
C6 H6 0.9300 ?
C7 C8 1.455(4) ?
C7 H7 0.9300 ?
C8 C13 1.382(4) ?
C8 C9 1.405(4) ?
C9 C10 1.364(4) ?
C9 H9 0.9300 ?
C10 C11 1.397(3) ?
C11 C12 1.375(4) ?
C12 C13 1.388(4) ?
C12 H12 0.9300 ?
C13 H13 0.9300 ?
C14 H14A 0.9600 ?
C14 H14B 0.9600 ?
C14 H14C 0.9600 ?
C15 H15A 0.9600 ?
C15 H15B 0.9600 ?
C15 H15C 0.9600 ?

loop_
_geom_hbond_atom_site_label_D
_geom_hbond_atom_site_label_H
_geom_hbond_atom_site_label_A
_geom_hbond_site_symmetry_A
_geom_hbond_distance_DH
_geom_hbond_distance_HA
_geom_hbond_distance_DA
_geom_hbond_angle_DHA
_geom_hbond_publ_flag
N2 H2A O3 4_664 0.86 2.44 3.038(3) 127 y
N2 H2A O4 4_664 0.86 2.22 3.063(3) 166 y

loop_
_cod_related_entry_id
_cod_related_entry_database
_cod_related_entry_code
1 ChemSpider 7947450
